data_7124706
loop_
_publ_author_name
'Zhang, Biaobiao'
'Li, Fei'
'Zhang, Rong'
'Ma, Chengbing'
'Chen, Lin'
'Sun, Licheng'

_publ_section_title
;
 Characterization of a trinuclear ruthenium species in catalytic water
 oxidation by Ru(bda)(pic)2 in neutral media.
;
_journal_issue 55
_journal_name_full 'Chemical communications (Cambridge, England)'
_journal_page_first 8619
_journal_page_last 8622
_journal_paper_doi 10.1039/c6cc04003a
_journal_volume 52
_journal_year 2016
_chemical_formula_moiety 'C62 H59 N11 O11 Ru3, 2(F6 P)'
_chemical_formula_sum 'C62 H59 F12 N11 O11 P2 Ru3'
_chemical_formula_weight 1727.35
_space_group_crystal_system triclinic
_space_group_IT_number 2
_space_group_name_Hall '-P 1'
_space_group_name_H-M_alt 'P -1'
_atom_sites_solution_hydrogens mixed
_audit_creation_date 2015-04-24
_audit_creation_method
;
Olex2 1.2
(compiled 2014.12.26 svn.r3119 for OlexSys, GUI svn.r4998)
;
_audit_update_record
;
2015-04-24 deposited with the CCDC.
2016-06-14 downloaded from the CCDC.
;
_cell_angle_alpha 107.027(4)
_cell_angle_beta 102.696(3)
_cell_angle_gamma 109.127(2)
_cell_formula_units_Z 2
_cell_length_a 15.8008(7)
_cell_length_b 16.2412(11)
_cell_length_c 19.6284(11)
_cell_measurement_temperature 296(2)
_cell_volume 4263.5(5)
_computing_molecular_graphics 'Olex2 (Dolomanov et al., 2009)'
_computing_publication_material 'Olex2 (Dolomanov et al., 2009)'
_computing_structure_refinement 'ShelXL (Sheldrick, 2008)'
_diffrn_ambient_temperature 296.15
_diffrn_measured_fraction_theta_full 0.988
_diffrn_measured_fraction_theta_max 0.958
_diffrn_radiation_type MoK\a
_diffrn_radiation_wavelength 0.71073
_diffrn_reflns_av_R_equivalents 0.0521
_diffrn_reflns_av_unetI/netI 0.0894
_diffrn_reflns_Laue_measured_fraction_full 0.988
_diffrn_reflns_Laue_measured_fraction_max 0.958
_diffrn_reflns_limit_h_max 19
_diffrn_reflns_limit_h_min -20
_diffrn_reflns_limit_k_max 21
_diffrn_reflns_limit_k_min -19
_diffrn_reflns_limit_l_max 25
_diffrn_reflns_limit_l_min -25
_diffrn_reflns_number 33433
_diffrn_reflns_point_group_measured_fraction_full 0.988
_diffrn_reflns_point_group_measured_fraction_max 0.958
_diffrn_reflns_theta_full 25.242
_diffrn_reflns_theta_max 27.663
_diffrn_reflns_theta_min 2.154
_exptl_absorpt_coefficient_mu 0.642
_exptl_absorpt_correction_type none
_exptl_crystal_colour purple
_exptl_crystal_colour_primary purple
_exptl_crystal_density_diffrn 1.346
_exptl_crystal_description block
_exptl_crystal_F_000 1732
_refine_diff_density_max 2.380
_refine_diff_density_min -1.421
_refine_diff_density_rms 0.144
_refine_ls_extinction_method none
_refine_ls_goodness_of_fit_ref 1.040
_refine_ls_hydrogen_treatment mixed
_refine_ls_matrix_type full
_refine_ls_number_parameters 887
_refine_ls_number_reflns 19085
_refine_ls_number_restraints 315
_refine_ls_restrained_S_all 1.036
_refine_ls_R_factor_all 0.1127
_refine_ls_R_factor_gt 0.0706
_refine_ls_shift/su_max 0.001
_refine_ls_shift/su_mean 0.000
_refine_ls_structure_factor_coef Fsqd
_refine_ls_weighting_details
;
 w=1/[\s^2^(Fo^2^)+(0.1117P)^2^+7.9525P]
 where P=(Fo^2^+2Fc^2^)/3
;
_refine_ls_weighting_scheme calc
_refine_ls_wR_factor_gt 0.1891
_refine_ls_wR_factor_ref 0.2160
_reflns_Friedel_coverage 0.000
_reflns_number_gt 12291
_reflns_number_total 19085
_reflns_threshold_expression 'I > 2\s(I)'
_cod_data_source_file c6cc04003a2.cif
_cod_data_source_block w_sq
_cod_original_cell_volume 4263.5(4)
_cod_database_code 7124706
_shelxl_version_number 2013-2
_shelx_space_group_comment
;
The symmetry employed for this shelxl refinement is uniquely defined
by the following loop, which should always be used as a source of
symmetry information in preference to the above space-group names.
They are only intended as comments.
;
_olex2_refinement_description
;
1. Fixed Uiso
 At 1.2 times of:
  All C(H) groups
 At 1.5 times of:
  All C(H,H,H) groups, All O(H,H) groups
2. Restrained distances
 O12-H12A
 0.82 with sigma of 0.02
 O12-H12B
 0.82 with sigma of 0.02
3. Rigid bond restraints
 All non-hydrogen atoms
 with sigma for 1-2 distances of 0.01 and sigma for 1-3 distances of 0.01
4. Uiso/Uaniso restraints and constraints
Uanis(F10) = Uanis(F7) = Uanis(F11) = Uanis(F12) = Uanis(F9) = Uanis(F8)
5.a Me refined with riding coordinates:
 C21(H21A,H21B,H21C), C4AA(H4AA,H4AB,H4AC), C16(H16A,H16B,H16C), C0AA(H0AA,
 H0AB,H0AC), C9AA(H9AA,H9AB,H9AC), C70(H70A,H70B,H70C)
5.b Aromatic/amide H refined with riding coordinates:
 C60(H60), C59(H59), C58(H58), C56(H56), C55(H55), C54(H54), C53(H53),
 C50(H50), C47(H47), C46(H46), C45(H45), C44(H44), C42(H42), C41(H41), C40(H40),
  C39(H39), C37(H37), C33(H33), C32(H32), C31(H31), C30(H30), C27(H27),
 C25(H25), C24(H24), C23(H23), C20(H20), C19(H19), C18(H18), C1AA(H1AA),
 C11(H11), C3AA(H3AA), C5(H5), C4(H4), C3(H3), C2AA(H2AA), C1(H1)
5.c Idealised Me refined as rotating group:
 C71(H71A,H71B,H71C)
;
_olex2_submission_special_instructions 'No special instructions were received'

loop_
_space_group_symop_operation_xyz
'x, y, z'
'-x, -y, -z'

loop_
_atom_site_label
_atom_site_type_symbol
_atom_site_fract_x
_atom_site_fract_y
_atom_site_fract_z
_atom_site_U_iso_or_equiv
_atom_site_adp_type
_atom_site_occupancy
_atom_site_site_symmetry_order
_atom_site_calc_flag
_atom_site_refinement_flags_posn
_atom_site_refinement_flags_adp
Ru1 Ru 0.16608(3) 0.79855(3) 0.47201(3) 0.02472(13) Uani 1 1 d . U
Ru2 Ru 0.08516(3) 0.70804(3) 0.26468(3) 0.02830(14) Uani 1 1 d . U
Ru3 Ru 0.33613(3) 0.90867(3) 0.66635(3) 0.02706(14) Uani 1 1 d . U
N8 N 0.3431(3) 1.0446(3) 0.6814(3) 0.0265(10) Uani 1 1 d . U
N7 N 0.1723(3) 0.9325(3) 0.4765(3) 0.0205(9) Uani 1 1 d . U
N6 N 0.1618(3) 0.6657(3) 0.4681(3) 0.0241(10) Uani 1 1 d . U
N11 N 0.0723(4) 0.5705(3) 0.2536(3) 0.0273(10) Uani 1 1 d . U
N5 N 0.0943(3) 0.8432(3) 0.2713(3) 0.0263(10) Uani 1 1 d . U
N4 N 0.3341(3) 0.7747(3) 0.6566(3) 0.0252(10) Uani 1 1 d . U
O9 O 0.1030(3) 0.7449(3) 0.3694(2) 0.0278(8) Uani 1 1 d . U
O8 O 0.2301(3) 0.7534(3) 0.2764(3) 0.0354(10) Uani 1 1 d . U
O7 O 0.2303(3) 0.8517(3) 0.5741(2) 0.0263(8) Uani 1 1 d . U
O2AA O 0.4410(3) 0.9290(3) 0.6165(3) 0.0343(10) Uani 1 1 d . U
C60 C 0.2555(4) 1.0076(4) 0.5037(4) 0.0290(13) Uani 1 1 d . U
H60 H 0.3114 0.9999 0.5190 0.035 Uiso 1 1 calc R .
N3 N 0.2792(4) 0.9222(4) 0.7540(3) 0.0334(11) Uani 1 1 d . U
C59 C 0.2624(5) 1.0972(4) 0.5105(4) 0.0348(14) Uani 1 1 d . U
H59 H 0.3220 1.1483 0.5299 0.042 Uiso 1 1 calc R .
C58 C 0.1790(4) 0.9183(4) 0.3000(4) 0.0324(14) Uani 1 1 d . U
H58 H 0.2340 0.9101 0.3176 0.039 Uiso 1 1 calc R .
N2 N -0.0638(4) 0.6399(4) 0.2075(3) 0.0332(11) Uani 1 1 d . U
O5 O -0.1028(3) 0.7578(3) 0.3373(3) 0.0435(12) Uani 1 1 d . U
C57 C -0.1085(4) 0.6764(5) 0.3227(4) 0.0332(13) Uani 1 1 d . U
C56 C 0.5303(7) 1.0282(6) 0.8882(5) 0.062(2) Uani 1 1 d . U
H56 H 0.5275 1.0441 0.9369 0.074 Uiso 1 1 calc R .
O0AA O -0.0992(3) 0.6348(3) 0.3674(3) 0.0421(11) Uani 1 1 d . U
C55 C 0.1965(4) 0.6191(4) 0.4215(4) 0.0312(13) Uani 1 1 d . U
H55 H 0.2234 0.6464 0.3915 0.037 Uiso 1 1 calc R .
N1 N 0.0776(4) 0.6755(4) 0.1572(3) 0.0382(12) Uani 1 1 d . U
C54 C 0.0914(4) 0.9427(4) 0.4523(4) 0.0324(14) Uani 1 1 d . U
H54 H 0.0329 0.8899 0.4317 0.039 Uiso 1 1 calc R .
C53 C 0.0933(5) 1.0299(5) 0.4574(4) 0.0372(15) Uani 1 1 d . U
H53 H 0.0363 1.0351 0.4403 0.045 Uiso 1 1 calc R .
O10 O 0.0932(4) 0.7475(3) 0.6558(3) 0.0545(14) Uani 1 1 d . U
O3 O 0.5971(3) 0.9676(4) 0.6426(3) 0.0569(15) Uani 1 1 d . U
C51 C 0.3360(5) 0.5995(5) 0.6463(4) 0.0397(16) Uani 1 1 d . U
C50 C 0.1881(5) 1.0080(5) 0.3047(4) 0.0415(16) Uani 1 1 d . U
H50 H 0.2484 1.0580 0.3246 0.050 Uiso 1 1 calc R .
C49 C 0.1081(5) 0.8320(5) 0.6710(4) 0.0421(15) Uani 1 1 d . U
C48 C 0.1795(5) 1.1100(4) 0.4879(4) 0.0362(15) Uani 1 1 d . U
C47 C 0.1935(5) 0.5310(4) 0.4170(4) 0.0363(15) Uani 1 1 d . U
H47 H 0.2188 0.5007 0.3847 0.044 Uiso 1 1 calc R .
C46 C 0.3677(4) 0.7310(4) 0.6075(4) 0.0326(14) Uani 1 1 d . U
H46 H 0.3908 0.7601 0.5769 0.039 Uiso 1 1 calc R .
C45 C 0.1193(4) 0.5390(4) 0.5100(4) 0.0377(15) Uani 1 1 d . U
H45 H 0.0932 0.5136 0.5412 0.045 Uiso 1 1 calc R .
C44 C 0.4264(4) 1.1202(4) 0.7043(4) 0.0313(13) Uani 1 1 d . U
H44 H 0.4825 1.1114 0.7119 0.038 Uiso 1 1 calc R .
C43 C 0.1081(5) 1.0230(5) 0.2800(5) 0.0436(17) Uani 1 1 d . U
C42 C 0.2636(4) 1.0597(4) 0.6734(4) 0.0339(14) Uani 1 1 d . U
H42 H 0.2054 1.0082 0.6581 0.041 Uiso 1 1 calc R .
O2 O 0.0671(3) 0.8662(4) 0.6332(3) 0.0487(12) Uani 1 1 d . U
C41 C 0.2995(5) 0.7306(5) 0.6988(4) 0.0407(16) Uani 1 1 d . U
H41 H 0.2747 0.7594 0.7325 0.049 Uiso 1 1 calc R .
O1AA O 0.3279(4) 0.7790(4) 0.2110(3) 0.0561(14) Uani 1 1 d . U
C40 C 0.1250(4) 0.6271(4) 0.5128(4) 0.0341(14) Uani 1 1 d . U
H40 H 0.1029 0.6602 0.5465 0.041 Uiso 1 1 calc R .
C39 C 0.4324(5) 1.2104(4) 0.7173(4) 0.0394(16) Uani 1 1 d . U
H39 H 0.4914 1.2606 0.7318 0.047 Uiso 1 1 calc R .
C38 C 0.1528(5) 0.4884(4) 0.4605(4) 0.0396(16) Uani 1 1 d . U
C37 C 0.3698(5) 0.6438(4) 0.6002(4) 0.0393(16) Uani 1 1 d . U
H37 H 0.3933 0.6153 0.5651 0.047 Uiso 1 1 calc R .
N9 N 0.4544(4) 0.9663(4) 0.7569(3) 0.0364(11) Uani 1 1 d . U
C35 C 0.3498(5) 1.2263(5) 0.7085(4) 0.0384(15) Uani 1 1 d . U
C34 C -0.0098(5) 0.6266(5) 0.1012(4) 0.0408(15) Uani 1 1 d . U
C33 C 0.2991(6) 0.6443(5) 0.6943(4) 0.0462(18) Uani 1 1 d . U
H33 H 0.2734 0.6159 0.7244 0.055 Uiso 1 1 calc R .
C32 C 0.0098(4) 0.5187(4) 0.2786(4) 0.0354(15) Uani 1 1 d . U
H32 H -0.0220 0.5468 0.3054 0.042 Uiso 1 1 calc R .
C31 C 0.1586(6) 0.6870(6) 0.0702(5) 0.0503(18) Uani 1 1 d . U
H31 H 0.2151 0.7060 0.0600 0.060 Uiso 1 1 calc R .
C30 C -0.0136(6) 0.6093(6) 0.0269(5) 0.059(2) Uani 1 1 d . U
H30 H -0.0723 0.5770 -0.0126 0.071 Uiso 1 1 calc R .
C29 C 0.5266(5) 0.9567(5) 0.6615(4) 0.0382(14) Uani 1 1 d . U
C28 C 0.0398(6) 0.3825(5) 0.2261(4) 0.0474(18) Uani 1 1 d . U
C27 C 0.6208(5) 1.0178(6) 0.8058(5) 0.0543(19) Uani 1 1 d . U
H27 H 0.6787 1.0262 0.7984 0.065 Uiso 1 1 calc R .
C26 C 0.3477(5) 0.9707(5) 0.8251(4) 0.0394(14) Uani 1 1 d . U
C25 C 0.0215(5) 0.9447(5) 0.2511(5) 0.051(2) Uani 1 1 d . U
H25 H -0.0348 0.9509 0.2333 0.062 Uiso 1 1 calc R .
C24 C 0.0170(5) 0.8581(5) 0.2483(5) 0.0465(19) Uani 1 1 d . U
H24 H -0.0427 0.8073 0.2293 0.056 Uiso 1 1 calc R .
C23 C 0.1042(6) 0.4359(5) 0.2023(5) 0.0497(19) Uani 1 1 d . U
H23 H 0.1379 0.4095 0.1765 0.060 Uiso 1 1 calc R .
C7AA C -0.1326(4) 0.6189(4) 0.2375(4) 0.0339(13) Uani 1 1 d . U
C21 C 0.1452(6) 0.3922(5) 0.4553(5) 0.057(2) Uani 1 1 d . U
H21A H 0.1712 0.3680 0.4182 0.085 Uiso 1 1 calc R .
H21B H 0.0793 0.3500 0.4404 0.085 Uiso 1 1 calc R .
H21C H 0.1804 0.3970 0.5039 0.085 Uiso 1 1 calc R .
C20 C 0.1194(5) 0.5298(5) 0.2166(4) 0.0425(17) Uani 1 1 d . U
H20 H 0.1634 0.5652 0.2001 0.051 Uiso 1 1 calc R .
C19 C 0.2642(5) 1.1483(5) 0.6868(4) 0.0411(16) Uani 1 1 d . U
H19 H 0.2074 1.1557 0.6813 0.049 Uiso 1 1 calc R .
C18 C -0.2244(5) 0.5532(5) 0.1937(4) 0.0434(16) Uani 1 1 d . U
H18 H -0.2699 0.5373 0.2163 0.052 Uiso 1 1 calc R .
C4AA C 0.1823(6) 1.2062(5) 0.4969(5) 0.057(2) Uani 1 1 d . U
H4AA H 0.2475 1.2528 0.5192 0.085 Uiso 1 1 calc R .
H4AB H 0.1476 1.2223 0.5294 0.085 Uiso 1 1 calc R .
H4AC H 0.1535 1.2051 0.4480 0.085 Uiso 1 1 calc R .
C16 C 0.3392(6) 0.5067(6) 0.6411(6) 0.062(2) Uani 1 1 d . U
H16A H 0.3145 0.4873 0.6771 0.093 Uiso 1 1 calc R .
H16B H 0.4042 0.5139 0.6522 0.093 Uiso 1 1 calc R .
H16C H 0.3012 0.4595 0.5906 0.093 Uiso 1 1 calc R .
C15 C 0.1599(5) 0.7041(5) 0.1434(4) 0.0428(15) Uani 1 1 d . U
C6AA C 0.1859(5) 0.9008(4) 0.7475(4) 0.0368(14) Uani 1 1 d . U
C1AA C -0.0078(5) 0.4258(5) 0.2653(4) 0.0437(17) Uani 1 1 d . U
H1AA H -0.0517 0.3916 0.2825 0.052 Uiso 1 1 calc R .
C5AA C 0.5378(5) 0.9809(5) 0.7454(4) 0.0402(14) Uani 1 1 d . U
C11 C 0.3262(6) 1.0020(6) 0.8892(5) 0.0531(19) Uani 1 1 d . U
H11 H 0.3741 1.0348 0.9369 0.064 Uiso 1 1 calc R .
C0AA C 0.1135(6) 1.1185(5) 0.2826(6) 0.070(3) Uani 1 1 d . U
H0AA H 0.0500 1.1139 0.2633 0.104 Uiso 1 1 calc R .
H0AB H 0.1491 1.1379 0.2519 0.104 Uiso 1 1 calc R .
H0AC H 0.1447 1.1644 0.3342 0.104 Uiso 1 1 calc R .
C9AA C 0.3533(6) 1.3232(5) 0.7218(6) 0.065(3) Uani 1 1 d . U
H9AA H 0.2899 1.3201 0.7131 0.098 Uiso 1 1 calc R .
H9AB H 0.3791 1.3461 0.6876 0.098 Uiso 1 1 calc R .
H9AC H 0.3932 1.3657 0.7734 0.098 Uiso 1 1 calc R .
C100 C 0.4475(5) 0.9904(5) 0.8264(4) 0.0397(15) Uani 1 1 d . U
C8 C 0.2482(5) 0.7501(5) 0.2147(4) 0.0414(15) Uani 1 1 d . U
C3AA C 0.1625(6) 0.9338(5) 0.8114(5) 0.0500(18) Uani 1 1 d . U
H3AA H 0.0992 0.9216 0.8062 0.060 Uiso 1 1 calc R .
C8AA C -0.0882(5) 0.6006(5) 0.1306(4) 0.0381(14) Uani 1 1 d . U
C5 C -0.1797(6) 0.5365(5) 0.0841(5) 0.0498(18) Uani 1 1 d . U
H5 H -0.1947 0.5107 0.0317 0.060 Uiso 1 1 calc R .
C4 C 0.0698(7) 0.6401(7) 0.0116(5) 0.065(2) Uani 1 1 d . U
H4 H 0.0668 0.6296 -0.0383 0.078 Uiso 1 1 calc R .
C3 C 0.2327(6) 0.9842(5) 0.8819(5) 0.056(2) Uani 1 1 d . U
H3 H 0.2170 1.0062 0.9246 0.068 Uiso 1 1 calc R .
C2AA C 0.6162(6) 1.0425(7) 0.8788(5) 0.065(2) Uani 1 1 d . U
H2AA H 0.6716 1.0687 0.9210 0.078 Uiso 1 1 calc R .
C1 C -0.2494(5) 0.5103(6) 0.1149(5) 0.0530(19) Uani 1 1 d . U
H1 H -0.3112 0.4655 0.0842 0.064 Uiso 1 1 calc R .
P1 P 0.7276(2) 0.2473(2) 0.08823(15) 0.0762(8) Uani 1 1 d . U
O12 O 0.0385(3) 0.7681(3) 0.4908(3) 0.0358(10) Uani 1 1 d D U
H12A H 0.044(6) 0.796(5) 0.5348(18) 0.054 Uiso 1 1 d DR .
H12B H -0.006(4) 0.719(3) 0.458(3) 0.054 Uiso 1 1 d DR .
N12 N 0.2907(3) 0.8295(3) 0.4541(3) 0.0270(10) Uani 1 1 d . U
C72 C 0.3618(5) 0.8461(4) 0.4428(4) 0.0351(15) Uani 1 1 d . U
F6 F 0.6323(5) 0.1561(5) 0.0708(4) 0.106(2) Uani 1 1 d . U
F5 F 0.7767(5) 0.2421(5) 0.1654(3) 0.0985(19) Uani 1 1 d . U
F4 F 0.6797(6) 0.3110(5) 0.1294(4) 0.108(2) Uani 1 1 d . U
F3 F 0.6781(5) 0.2539(5) 0.0118(4) 0.108(2) Uani 1 1 d . U
F2 F 0.7698(6) 0.1809(6) 0.0444(4) 0.117(2) Uani 1 1 d . U
F1 F 0.8192(5) 0.3388(5) 0.1045(4) 0.118(2) Uani 1 1 d . U
C71 C 0.4537(6) 0.8703(6) 0.4311(6) 0.063(3) Uani 1 1 d . U
H71A H 0.4517 0.8162 0.3929 0.094 Uiso 1 1 calc GR .
H71B H 0.5036 0.8885 0.4779 0.094 Uiso 1 1 calc GR .
H71C H 0.4662 0.9221 0.4149 0.094 Uiso 1 1 calc GR .
C70 C 0.0187(8) 0.2791(6) 0.2090(6) 0.079(3) Uani 1 1 d . U
H70A H -0.0279 0.2539 0.2303 0.118 Uiso 1 1 calc R .
H70B H 0.0764 0.2740 0.2310 0.118 Uiso 1 1 calc R .
H70C H -0.0058 0.2439 0.1550 0.118 Uiso 1 1 calc R .
P2 P 0.4627(5) 0.6142(5) 0.4057(5) 0.231(3) Uani 1 1 d . U
F12 F 0.5332(10) 0.6990(9) 0.3974(10) 0.244(3) Uani 1 1 d . U
F11 F 0.4726(11) 0.5406(10) 0.3453(10) 0.244(3) Uani 1 1 d . U
F10 F 0.4175(11) 0.5431(9) 0.4382(10) 0.244(3) Uani 1 1 d . U
F8 F 0.4514(11) 0.6922(10) 0.4750(10) 0.244(3) Uani 1 1 d . U
F7 F 0.5684(11) 0.6273(10) 0.4728(10) 0.244(3) Uani 1 1 d . U
F9 F 0.3748(11) 0.6179(10) 0.3601(10) 0.244(3) Uani 1 1 d . U

loop_
_atom_site_aniso_label
_atom_site_aniso_U_11
_atom_site_aniso_U_22
_atom_site_aniso_U_33
_atom_site_aniso_U_23
_atom_site_aniso_U_13
_atom_site_aniso_U_12
Ru1 0.0187(2) 0.0206(2) 0.0440(3) 0.0172(2) 0.0185(2) 0.01000(19)
Ru2 0.0232(3) 0.0244(3) 0.0457(3) 0.0186(2) 0.0195(2) 0.0108(2)
Ru3 0.0217(3) 0.0253(3) 0.0432(3) 0.0193(2) 0.0178(2) 0.0111(2)
N8 0.026(3) 0.021(2) 0.036(3) 0.013(2) 0.014(2) 0.011(2)
N7 0.022(2) 0.017(2) 0.028(2) 0.010(2) 0.014(2) 0.0102(19)
N6 0.022(2) 0.019(2) 0.037(3) 0.016(2) 0.015(2) 0.009(2)
N11 0.032(3) 0.023(2) 0.031(3) 0.012(2) 0.015(2) 0.013(2)
N5 0.027(3) 0.022(2) 0.032(3) 0.013(2) 0.012(2) 0.010(2)
N4 0.032(3) 0.023(2) 0.034(3) 0.018(2) 0.016(2) 0.017(2)
O9 0.023(2) 0.0218(19) 0.046(2) 0.0174(18) 0.0179(19) 0.0103(17)
O8 0.028(2) 0.038(2) 0.053(3) 0.024(2) 0.025(2) 0.017(2)
O7 0.0168(19) 0.0241(19) 0.051(2) 0.0232(19) 0.0216(18) 0.0104(16)
O2AA 0.023(2) 0.037(2) 0.052(3) 0.024(2) 0.021(2) 0.0125(19)
C60 0.026(3) 0.025(3) 0.043(4) 0.016(3) 0.017(3) 0.013(2)
N3 0.039(3) 0.027(3) 0.044(3) 0.019(2) 0.025(2) 0.015(2)
C59 0.032(3) 0.023(3) 0.048(4) 0.015(3) 0.017(3) 0.007(3)
C58 0.022(3) 0.036(3) 0.049(4) 0.024(3) 0.018(3) 0.013(3)
N2 0.025(3) 0.025(3) 0.049(3) 0.015(2) 0.015(2) 0.008(2)
O5 0.031(3) 0.032(2) 0.065(3) 0.014(2) 0.018(2) 0.015(2)
C57 0.012(3) 0.035(3) 0.050(4) 0.015(3) 0.014(3) 0.007(3)
C56 0.066(5) 0.061(5) 0.058(5) 0.024(5) 0.023(4) 0.026(5)
O0AA 0.036(3) 0.037(3) 0.058(3) 0.021(2) 0.028(2) 0.011(2)
C55 0.026(3) 0.025(3) 0.046(4) 0.017(3) 0.015(3) 0.012(3)
N1 0.042(3) 0.039(3) 0.053(3) 0.028(3) 0.030(3) 0.021(3)
C54 0.021(3) 0.028(3) 0.057(4) 0.023(3) 0.017(3) 0.013(3)
C53 0.036(3) 0.038(3) 0.060(4) 0.031(3) 0.027(3) 0.025(3)
O10 0.054(3) 0.035(3) 0.074(4) 0.018(3) 0.036(3) 0.013(2)
O3 0.024(3) 0.066(4) 0.086(4) 0.031(3) 0.030(3) 0.018(3)
C51 0.042(4) 0.029(3) 0.060(4) 0.026(3) 0.022(4) 0.018(3)
C50 0.029(3) 0.029(3) 0.071(5) 0.022(4) 0.025(4) 0.010(3)
C49 0.030(3) 0.050(4) 0.062(4) 0.030(3) 0.036(3) 0.015(3)
C48 0.041(4) 0.025(3) 0.054(4) 0.018(3) 0.025(3) 0.020(3)
C47 0.032(4) 0.023(3) 0.055(4) 0.013(3) 0.017(3) 0.015(3)
C46 0.028(3) 0.033(3) 0.051(4) 0.024(3) 0.023(3) 0.016(3)
C45 0.026(3) 0.029(3) 0.064(5) 0.028(3) 0.020(3) 0.009(3)
C44 0.024(3) 0.031(3) 0.042(4) 0.018(3) 0.014(3) 0.009(3)
C43 0.040(4) 0.037(4) 0.068(5) 0.033(4) 0.025(4) 0.018(3)
C42 0.024(3) 0.027(3) 0.057(4) 0.019(3) 0.020(3) 0.012(3)
O2 0.036(3) 0.050(3) 0.068(3) 0.027(3) 0.029(3) 0.017(2)
C41 0.058(5) 0.044(4) 0.043(4) 0.026(3) 0.033(4) 0.030(4)
O1AA 0.040(3) 0.071(4) 0.074(4) 0.037(3) 0.039(3) 0.024(3)
C40 0.023(3) 0.031(3) 0.054(4) 0.022(3) 0.019(3) 0.010(3)
C39 0.034(4) 0.024(3) 0.058(4) 0.016(3) 0.018(3) 0.010(3)
C38 0.029(4) 0.026(3) 0.063(5) 0.022(3) 0.011(3) 0.009(3)
C37 0.037(4) 0.028(3) 0.057(4) 0.013(3) 0.025(3) 0.015(3)
N9 0.034(3) 0.027(3) 0.051(3) 0.020(3) 0.015(2) 0.012(2)
C35 0.031(3) 0.033(3) 0.057(4) 0.020(3) 0.017(3) 0.017(3)
C34 0.037(4) 0.043(4) 0.051(4) 0.024(3) 0.022(3) 0.018(3)
C33 0.060(5) 0.042(4) 0.062(5) 0.035(4) 0.037(4) 0.028(4)
C32 0.028(3) 0.030(3) 0.055(4) 0.022(3) 0.021(3) 0.013(3)
C31 0.053(4) 0.059(5) 0.062(4) 0.035(4) 0.041(4) 0.028(4)
C30 0.052(5) 0.062(5) 0.063(5) 0.026(5) 0.024(4) 0.020(4)
C29 0.026(3) 0.033(3) 0.064(4) 0.025(3) 0.019(3) 0.014(3)
C28 0.064(5) 0.023(3) 0.056(5) 0.012(3) 0.028(4) 0.019(3)
C27 0.031(4) 0.062(5) 0.068(4) 0.032(4) 0.011(3) 0.015(4)
C26 0.038(3) 0.037(4) 0.050(4) 0.024(3) 0.021(3) 0.016(3)
C25 0.034(4) 0.042(4) 0.086(6) 0.038(4) 0.016(4) 0.018(3)
C24 0.024(3) 0.035(4) 0.086(6) 0.034(4) 0.016(4) 0.012(3)
C23 0.063(5) 0.043(4) 0.067(5) 0.026(4) 0.042(4) 0.033(4)
C7AA 0.028(3) 0.028(3) 0.055(4) 0.021(3) 0.022(3) 0.014(3)
C21 0.048(5) 0.035(4) 0.102(7) 0.039(4) 0.030(5) 0.023(4)
C20 0.053(4) 0.037(3) 0.062(5) 0.028(4) 0.035(4) 0.030(3)
C19 0.033(4) 0.039(4) 0.067(5) 0.028(4) 0.027(4) 0.022(3)
C18 0.035(4) 0.033(4) 0.055(4) 0.014(3) 0.018(3) 0.007(3)
C4AA 0.067(5) 0.037(4) 0.095(7) 0.039(4) 0.044(5) 0.034(4)
C16 0.067(6) 0.046(4) 0.102(7) 0.045(5) 0.043(5) 0.036(4)
C15 0.042(4) 0.042(4) 0.064(4) 0.031(4) 0.036(3) 0.020(3)
C6AA 0.040(3) 0.029(3) 0.058(4) 0.025(3) 0.033(3) 0.016(3)
C1AA 0.034(4) 0.031(3) 0.066(5) 0.023(4) 0.019(4) 0.008(3)
C5AA 0.032(3) 0.036(4) 0.060(4) 0.028(3) 0.016(3) 0.015(3)
C11 0.063(5) 0.044(4) 0.047(4) 0.014(4) 0.024(4) 0.016(4)
C0AA 0.057(5) 0.039(4) 0.135(9) 0.049(5) 0.044(6) 0.026(4)
C9AA 0.057(5) 0.033(4) 0.111(8) 0.025(5) 0.030(5) 0.026(4)
C100 0.039(3) 0.033(4) 0.045(4) 0.016(3) 0.017(3) 0.010(3)
C8 0.039(4) 0.039(4) 0.067(4) 0.032(4) 0.034(3) 0.020(3)
C3AA 0.056(4) 0.036(4) 0.065(4) 0.017(4) 0.042(4) 0.016(4)
C8AA 0.031(3) 0.038(4) 0.051(4) 0.023(3) 0.020(3) 0.013(3)
C5 0.045(4) 0.047(4) 0.050(4) 0.018(4) 0.015(3) 0.013(3)
C4 0.067(5) 0.068(6) 0.063(5) 0.032(5) 0.036(4) 0.019(5)
C3 0.069(5) 0.042(4) 0.059(4) 0.013(4) 0.042(4) 0.017(4)
C2AA 0.046(5) 0.077(6) 0.063(5) 0.031(5) 0.008(4) 0.019(5)
C1 0.031(4) 0.043(4) 0.066(5) 0.015(4) 0.009(4) 0.003(3)
P1 0.101(2) 0.0728(17) 0.0573(15) 0.0305(14) 0.0382(15) 0.0277(16)
O12 0.024(2) 0.038(3) 0.049(3) 0.018(2) 0.023(2) 0.011(2)
N12 0.026(3) 0.016(2) 0.039(3) 0.013(2) 0.008(2) 0.009(2)
C72 0.033(3) 0.028(3) 0.062(4) 0.026(3) 0.032(3) 0.017(3)
F6 0.110(5) 0.087(4) 0.088(4) 0.042(4) 0.019(4) 0.007(4)
F5 0.103(5) 0.117(5) 0.063(3) 0.041(4) 0.031(3) 0.026(4)
F4 0.151(6) 0.091(4) 0.104(5) 0.042(4) 0.079(5) 0.050(4)
F3 0.133(6) 0.143(6) 0.088(4) 0.075(4) 0.051(4) 0.069(5)
F2 0.163(7) 0.145(6) 0.079(4) 0.040(4) 0.060(5) 0.099(6)
F1 0.124(5) 0.114(5) 0.113(5) 0.058(4) 0.069(4) 0.018(4)
C71 0.043(5) 0.056(5) 0.121(8) 0.049(5) 0.060(5) 0.025(4)
C70 0.116(9) 0.042(5) 0.114(8) 0.043(6) 0.072(7) 0.043(5)
P2 0.255(5) 0.231(5) 0.507(9) 0.281(6) 0.329(6) 0.207(5)
F12 0.260(6) 0.210(5) 0.398(8) 0.177(5) 0.220(6) 0.141(5)
F11 0.260(6) 0.210(5) 0.398(8) 0.177(5) 0.220(6) 0.141(5)
F10 0.260(6) 0.210(5) 0.398(8) 0.177(5) 0.220(6) 0.141(5)
F8 0.260(6) 0.210(5) 0.398(8) 0.177(5) 0.220(6) 0.141(5)
F7 0.260(6) 0.210(5) 0.398(8) 0.177(5) 0.220(6) 0.141(5)
F9 0.260(6) 0.210(5) 0.398(8) 0.177(5) 0.220(6) 0.141(5)

loop_
_atom_type_symbol
_atom_type_description
_atom_type_scat_dispersion_real
_atom_type_scat_dispersion_imag
_atom_type_scat_source
C C 0.0033 0.0016 'International Tables Vol C Tables 4.2.6.8 and 6.1.1.4'
H H 0.0000 0.0000 'International Tables Vol C Tables 4.2.6.8 and 6.1.1.4'
F F 0.0171 0.0103 'International Tables Vol C Tables 4.2.6.8 and 6.1.1.4'
N N 0.0061 0.0033 'International Tables Vol C Tables 4.2.6.8 and 6.1.1.4'
O O 0.0106 0.0060 'International Tables Vol C Tables 4.2.6.8 and 6.1.1.4'
P P 0.1023 0.0942 'International Tables Vol C Tables 4.2.6.8 and 6.1.1.4'
Ru Ru -1.2594 0.8363 'International Tables Vol C Tables 4.2.6.8 and 6.1.1.4'

loop_
_geom_angle_atom_site_label_1
_geom_angle_atom_site_label_2
_geom_angle_atom_site_label_3
_geom_angle
N6 Ru1 N7 179.27(19)
O9 Ru1 N7 90.92(17)
O9 Ru1 N6 89.45(18)
O9 Ru1 O12 90.74(19)
O9 Ru1 N12 89.43(19)
O7 Ru1 N7 89.39(17)
O7 Ru1 N6 90.24(17)
O7 Ru1 O9 179.24(16)
O7 Ru1 O12 89.96(18)
O7 Ru1 N12 89.88(18)
O12 Ru1 N7 89.76(17)
O12 Ru1 N6 90.86(18)
N12 Ru1 N7 89.74(17)
N12 Ru1 N6 89.64(17)
N12 Ru1 O12 179.48(18)
N5 Ru2 N11 177.7(2)
O9 Ru2 N11 91.58(17)
O9 Ru2 N5 90.33(17)
O9 Ru2 O8 97.08(17)
O9 Ru2 N2 105.62(19)
O9 Ru2 N1 175.4(2)
O8 Ru2 N11 91.55(18)
O8 Ru2 N5 89.39(17)
O8 Ru2 N2 157.0(2)
N2 Ru2 N11 84.45(19)
N2 Ru2 N5 93.89(19)
N1 Ru2 N11 89.6(2)
N1 Ru2 N5 88.6(2)
N1 Ru2 O8 78.4(2)
N1 Ru2 N2 78.9(2)
N8 Ru3 N4 177.2(2)
O7 Ru3 N8 91.66(18)
O7 Ru3 N4 91.11(18)
O7 Ru3 O2AA 95.97(17)
O7 Ru3 N3 106.17(19)
O7 Ru3 N9 174.55(19)
O2AA Ru3 N8 90.87(17)
O2AA Ru3 N4 89.26(17)
O2AA Ru3 N3 157.5(2)
N3 Ru3 N8 84.50(18)
N3 Ru3 N4 94.31(18)
N9 Ru3 N8 89.8(2)
N9 Ru3 N4 87.5(2)
N9 Ru3 O2AA 78.7(2)
N9 Ru3 N3 79.2(2)
C44 N8 Ru3 122.1(4)
C44 N8 C42 117.4(5)
C42 N8 Ru3 120.3(4)
C60 N7 Ru1 121.0(4)
C60 N7 C54 118.9(5)
C54 N7 Ru1 120.2(4)
C55 N6 Ru1 120.5(4)
C55 N6 C40 119.0(5)
C40 N6 Ru1 120.6(4)
C32 N11 Ru2 120.1(4)
C20 N11 Ru2 121.3(4)
C20 N11 C32 118.4(5)
C58 N5 Ru2 121.0(4)
C24 N5 Ru2 122.1(4)
C24 N5 C58 116.9(5)
C46 N4 Ru3 120.7(4)
C41 N4 Ru3 121.9(4)
C41 N4 C46 117.5(5)
Ru1 O9 Ru2 158.6(2)
C8 O8 Ru2 115.5(4)
Ru1 O7 Ru3 158.0(2)
C29 O2AA Ru3 115.3(4)
N7 C60 H60 118.6
N7 C60 C59 122.7(5)
C59 C60 H60 118.6
C26 N3 Ru3 113.2(4)
C6AA N3 Ru3 127.6(5)
C6AA N3 C26 118.5(5)
C60 C59 H59 120.3
C60 C59 C48 119.4(6)
C48 C59 H59 120.3
N5 C58 H58 118.6
N5 C58 C50 122.8(6)
C50 C58 H58 118.6
C7AA N2 Ru2 127.9(5)
C7AA N2 C8AA 118.6(6)
C8AA N2 Ru2 112.6(4)
O5 C57 O0AA 128.9(7)
O5 C57 C7AA 113.8(6)
O0AA C57 C7AA 117.3(6)
C100 C56 H56 119.5
C2AA C56 H56 119.5
C2AA C56 C100 120.9(8)
N6 C55 H55 119.1
N6 C55 C47 121.8(6)
C47 C55 H55 119.1
C34 N1 Ru2 118.9(4)
C15 N1 Ru2 118.0(5)
C15 N1 C34 123.1(6)
N7 C54 H54 119.4
N7 C54 C53 121.3(6)
C53 C54 H54 119.4
C54 C53 H53 119.7
C54 C53 C48 120.7(6)
C48 C53 H53 119.7
C37 C51 C16 120.6(6)
C33 C51 C37 116.8(6)
C33 C51 C16 122.6(6)
C58 C50 H50 119.9
C43 C50 C58 120.2(6)
C43 C50 H50 119.9
O10 C49 O2 128.8(8)
O10 C49 C6AA 114.1(7)
O2 C49 C6AA 117.1(6)
C59 C48 C4AA 121.8(6)
C53 C48 C59 117.0(5)
C53 C48 C4AA 121.2(6)
C55 C47 H47 119.9
C38 C47 C55 120.2(6)
C38 C47 H47 119.9
N4 C46 H46 118.6
N4 C46 C37 122.8(6)
C37 C46 H46 118.6
C40 C45 H45 119.9
C40 C45 C38 120.2(6)
C38 C45 H45 119.9
N8 C44 H44 118.6
N8 C44 C39 122.8(6)
C39 C44 H44 118.6
C50 C43 C25 116.0(6)
C50 C43 C0AA 122.7(7)
C25 C43 C0AA 121.3(7)
N8 C42 H42 118.5
N8 C42 C19 123.1(6)
C19 C42 H42 118.5
N4 C41 H41 118.6
N4 C41 C33 122.8(6)
C33 C41 H41 118.6
N6 C40 C45 121.6(6)
N6 C40 H40 119.2
C45 C40 H40 119.2
C44 C39 H39 120.0
C44 C39 C35 119.9(6)
C35 C39 H39 120.0
C47 C38 C45 117.2(6)
C47 C38 C21 121.8(6)
C45 C38 C21 121.0(6)
C51 C37 H37 120.4
C46 C37 C51 119.2(6)
C46 C37 H37 120.4
C5AA N9 Ru3 118.0(5)
C5AA N9 C100 123.2(6)
C100 N9 Ru3 118.8(5)
C39 C35 C9AA 121.5(6)
C19 C35 C39 117.1(6)
C19 C35 C9AA 121.4(6)
N1 C34 C30 117.8(6)
N1 C34 C8AA 112.8(6)
C30 C34 C8AA 129.5(7)
C51 C33 C41 120.8(6)
C51 C33 H33 119.6
C41 C33 H33 119.6
N11 C32 H32 119.1
N11 C32 C1AA 121.7(6)
C1AA C32 H32 119.1
C15 C31 H31 121.0
C15 C31 C4 117.9(7)
C4 C31 H31 121.0
C34 C30 H30 120.0
C4 C30 C34 120.1(8)
C4 C30 H30 120.0
O2AA C29 C5AA 114.9(5)
O3 C29 O2AA 125.4(7)
O3 C29 C5AA 119.7(6)
C23 C28 C1AA 117.7(6)
C23 C28 C70 121.7(7)
C1AA C28 C70 120.7(7)
C5AA C27 H27 120.9
C5AA C27 C2AA 118.2(7)
C2AA C27 H27 120.9
N3 C26 C11 122.2(7)
N3 C26 C100 114.5(6)
C11 C26 C100 123.2(7)
C43 C25 H25 119.4
C24 C25 C43 121.1(7)
C24 C25 H25 119.4
N5 C24 C25 123.0(6)
N5 C24 H24 118.5
C25 C24 H24 118.5
C28 C23 H23 119.9
C28 C23 C20 120.2(6)
C20 C23 H23 119.9
N2 C7AA C57 118.3(6)
N2 C7AA C18 121.9(6)
C18 C7AA C57 119.6(5)
C38 C21 H21A 109.5
C38 C21 H21B 109.5
C38 C21 H21C 109.5
H21A C21 H21B 109.5
H21A C21 H21C 109.5
H21B C21 H21C 109.5
N11 C20 C23 121.8(6)
N11 C20 H20 119.1
C23 C20 H20 119.1
C42 C19 C35 119.7(6)
C42 C19 H19 120.2
C35 C19 H19 120.2
C7AA C18 H18 120.2
C7AA C18 C1 119.7(7)
C1 C18 H18 120.2
C48 C4AA H4AA 109.5
C48 C4AA H4AB 109.5
C48 C4AA H4AC 109.5
H4AA C4AA H4AB 109.5
H4AA C4AA H4AC 109.5
H4AB C4AA H4AC 109.5
C51 C16 H16A 109.5
C51 C16 H16B 109.5
C51 C16 H16C 109.5
H16A C16 H16B 109.5
H16A C16 H16C 109.5
H16B C16 H16C 109.5
N1 C15 C31 120.5(7)
N1 C15 C8 113.1(6)
C31 C15 C8 126.4(6)
N3 C6AA C49 118.6(5)
N3 C6AA C3AA 120.3(7)
C3AA C6AA C49 120.8(6)
C32 C1AA C28 120.2(6)
C32 C1AA H1AA 119.9
C28 C1AA H1AA 119.9
N9 C5AA C29 112.5(6)
N9 C5AA C27 120.1(7)
C27 C5AA C29 127.3(6)
C26 C11 H11 120.5
C26 C11 C3 119.0(8)
C3 C11 H11 120.5
C43 C0AA H0AA 109.5
C43 C0AA H0AB 109.5
C43 C0AA H0AC 109.5
H0AA C0AA H0AB 109.5
H0AA C0AA H0AC 109.5
H0AB C0AA H0AC 109.5
C35 C9AA H9AA 109.5
C35 C9AA H9AB 109.5
C35 C9AA H9AC 109.5
H9AA C9AA H9AB 109.5
H9AA C9AA H9AC 109.5
H9AB C9AA H9AC 109.5
C56 C100 C26 128.8(7)
N9 C100 C56 117.6(7)
N9 C100 C26 113.6(6)
O8 C8 C15 114.3(5)
O1AA C8 O8 125.0(7)
O1AA C8 C15 120.7(6)
C6AA C3AA H3AA 119.9
C3 C3AA C6AA 120.2(7)
C3 C3AA H3AA 119.9
N2 C8AA C34 116.0(6)
N2 C8AA C5 121.5(6)
C5 C8AA C34 122.4(7)
C8AA C5 H5 119.9
C8AA C5 C1 120.2(7)
C1 C5 H5 119.9
C31 C4 H4 119.7
C30 C4 C31 120.6(8)
C30 C4 H4 119.7
C11 C3 H3 120.1
C3AA C3 C11 119.7(7)
C3AA C3 H3 120.1
C56 C2AA C27 119.9(8)
C56 C2AA H2AA 120.1
C27 C2AA H2AA 120.1
C18 C1 H1 121.0
C5 C1 C18 117.9(7)
C5 C1 H1 121.0
F5 P1 F6 90.4(4)
F5 P1 F4 91.3(4)
F5 P1 F3 179.1(4)
F5 P1 F2 90.4(4)
F5 P1 F1 91.0(4)
F4 P1 F6 87.0(4)
F3 P1 F6 89.8(4)
F3 P1 F4 87.8(4)
F3 P1 F2 90.5(4)
F3 P1 F1 88.7(4)
F2 P1 F6 90.8(4)
F2 P1 F4 177.2(5)
F1 P1 F6 178.1(5)
F1 P1 F4 91.7(4)
F1 P1 F2 90.5(5)
Ru1 O12 H12A 114(6)
Ru1 O12 H12B 114(6)
H12A O12 H12B 129(8)
C72 N12 Ru1 179.0(6)
N12 C72 C71 177.9(8)
C72 C71 H71A 109.5
C72 C71 H71B 109.5
C72 C71 H71C 109.5
H71A C71 H71B 109.5
H71A C71 H71C 109.5
H71B C71 H71C 109.5
C28 C70 H70A 109.5
C28 C70 H70B 109.5
C28 C70 H70C 109.5
H70A C70 H70B 109.5
H70A C70 H70C 109.5
H70B C70 H70C 109.5
F12 P2 F8 87.4(7)
F12 P2 F7 83.3(8)
F11 P2 F12 94.9(8)
F11 P2 F10 92.4(8)
F11 P2 F8 177.1(9)
F11 P2 F7 89.7(7)
F11 P2 F9 100.2(11)
F10 P2 F12 161.9(12)
F10 P2 F8 84.9(7)
F10 P2 F7 80.2(8)
F8 P2 F7 88.8(9)
F9 P2 F12 94.5(8)
F9 P2 F10 100.5(8)
F9 P2 F8 81.3(7)
F9 P2 F7 170.0(10)

loop_
_geom_bond_atom_site_label_1
_geom_bond_atom_site_label_2
_geom_bond_distance
Ru1 N7 2.119(4)
Ru1 N6 2.115(4)
Ru1 O9 1.825(4)
Ru1 O7 1.819(4)
Ru1 O12 2.055(4)
Ru1 N12 2.003(5)
Ru2 N11 2.116(5)
Ru2 N5 2.114(5)
Ru2 O9 1.891(4)
Ru2 O8 2.098(4)
Ru2 N2 2.104(5)
Ru2 N1 1.984(6)
Ru3 N8 2.102(5)
Ru3 N4 2.116(4)
Ru3 O7 1.899(4)
Ru3 O2AA 2.087(4)
Ru3 N3 2.100(5)
Ru3 N9 1.987(6)
N8 C44 1.341(8)
N8 C42 1.343(7)
N7 C60 1.327(7)
N7 C54 1.344(7)
N6 C55 1.341(7)
N6 C40 1.345(7)
N11 C32 1.353(7)
N11 C20 1.340(8)
N5 C58 1.339(8)
N5 C24 1.330(8)
N4 C46 1.337(7)
N4 C41 1.336(7)
O8 C8 1.296(8)
O2AA C29 1.285(8)
C60 H60 0.9300
C60 C59 1.386(8)
N3 C26 1.368(9)
N3 C6AA 1.366(8)
C59 H59 0.9300
C59 C48 1.390(9)
C58 H58 0.9300
C58 C50 1.389(8)
N2 C7AA 1.341(8)
N2 C8AA 1.362(9)
O5 C57 1.236(7)
C57 O0AA 1.265(8)
C57 C7AA 1.544(10)
C56 H56 0.9300
C56 C100 1.378(11)
C56 C2AA 1.362(12)
C55 H55 0.9300
C55 C47 1.391(8)
N1 C34 1.360(9)
N1 C15 1.347(8)
C54 H54 0.9300
C54 C53 1.380(8)
C53 H53 0.9300
C53 C48 1.389(9)
O10 C49 1.243(8)
O3 C29 1.226(8)
C51 C37 1.402(9)
C51 C33 1.370(10)
C51 C16 1.499(9)
C50 H50 0.9300
C50 C43 1.376(9)
C49 O2 1.244(9)
C49 C6AA 1.523(11)
C48 C4AA 1.506(8)
C47 H47 0.9300
C47 C38 1.384(9)
C46 H46 0.9300
C46 C37 1.393(8)
C45 H45 0.9300
C45 C40 1.387(8)
C45 C38 1.393(10)
C44 H44 0.9300
C44 C39 1.378(8)
C43 C25 1.382(10)
C43 C0AA 1.510(9)
C42 H42 0.9300
C42 C19 1.381(8)
C41 H41 0.9300
C41 C33 1.377(9)
O1AA C8 1.217(8)
C40 H40 0.9300
C39 H39 0.9300
C39 C35 1.395(9)
C38 C21 1.499(9)
C37 H37 0.9300
N9 C5AA 1.341(8)
N9 C100 1.344(9)
C35 C19 1.387(9)
C35 C9AA 1.499(9)
C34 C30 1.386(11)
C34 C8AA 1.468(9)
C33 H33 0.9300
C32 H32 0.9300
C32 C1AA 1.373(9)
C31 H31 0.9300
C31 C15 1.375(10)
C31 C4 1.396(12)
C30 H30 0.9300
C30 C4 1.381(11)
C29 C5AA 1.531(10)
C28 C23 1.368(10)
C28 C1AA 1.390(10)
C28 C70 1.516(9)
C27 H27 0.9300
C27 C5AA 1.368(10)
C27 C2AA 1.396(12)
C26 C11 1.374(10)
C26 C100 1.496(9)
C25 H25 0.9300
C25 C24 1.369(9)
C24 H24 0.9300
C23 H23 0.9300
C23 C20 1.393(9)
C7AA C18 1.372(9)
C21 H21A 0.9600
C21 H21B 0.9600
C21 H21C 0.9600
C20 H20 0.9300
C19 H19 0.9300
C18 H18 0.9300
C18 C1 1.398(11)
C4AA H4AA 0.9600
C4AA H4AB 0.9600
C4AA H4AC 0.9600
C16 H16A 0.9600
C16 H16B 0.9600
C16 H16C 0.9600
C15 C8 1.520(11)
C6AA C3AA 1.390(9)
C1AA H1AA 0.9300
C11 H11 0.9300
C11 C3 1.374(12)
C0AA H0AA 0.9600
C0AA H0AB 0.9600
C0AA H0AC 0.9600
C9AA H9AA 0.9600
C9AA H9AB 0.9600
C9AA H9AC 0.9600
C3AA H3AA 0.9300
C3AA C3 1.372(11)
C8AA C5 1.373(10)
C5 H5 0.9300
C5 C1 1.375(11)
C4 H4 0.9300
C3 H3 0.9300
C2AA H2AA 0.9300
C1 H1 0.9300
P1 F6 1.609(7)
P1 F5 1.582(6)
P1 F4 1.607(7)
P1 F3 1.584(6)
P1 F2 1.591(7)
P1 F1 1.587(7)
O12 H12A 0.82(2)
O12 H12B 0.82(2)
N12 C72 1.154(7)
C72 C71 1.463(8)
C71 H71A 0.9600
C71 H71B 0.9600
C71 H71C 0.9600
C70 H70A 0.9600
C70 H70B 0.9600
C70 H70C 0.9600
P2 F12 1.540(13)
P2 F11 1.495(15)
P2 F10 1.532(13)
P2 F8 1.653(16)
P2 F7 1.792(18)
P2 F9 1.507(17)

loop_
_geom_torsion_atom_site_label_1
_geom_torsion_atom_site_label_2
_geom_torsion_atom_site_label_3
_geom_torsion_atom_site_label_4
_geom_torsion
Ru1 N7 C60 C59 -177.3(5)
Ru1 N7 C54 C53 177.4(5)
Ru1 N6 C55 C47 -179.1(5)
Ru1 N6 C40 C45 178.4(5)
Ru2 N11 C32 C1AA 173.1(5)
Ru2 N11 C20 C23 -173.4(6)
Ru2 N5 C58 C50 179.4(5)
Ru2 N5 C24 C25 -179.1(6)
Ru2 O8 C8 O1AA 175.1(6)
Ru2 O8 C8 C15 -6.0(7)
Ru2 N2 C7AA C57 22.6(8)
Ru2 N2 C7AA C18 -162.3(5)
Ru2 N2 C8AA C34 -10.5(7)
Ru2 N2 C8AA C5 165.9(6)
Ru2 N1 C34 C30 176.4(5)
Ru2 N1 C34 C8AA -2.8(8)
Ru2 N1 C15 C31 -177.2(5)
Ru2 N1 C15 C8 5.6(7)
Ru3 N8 C44 C39 -177.4(5)
Ru3 N8 C42 C19 176.1(5)
Ru3 N4 C46 C37 178.6(5)
Ru3 N4 C41 C33 -178.8(6)
Ru3 O2AA C29 O3 175.8(5)
Ru3 O2AA C29 C5AA -6.9(7)
Ru3 N3 C26 C11 168.0(6)
Ru3 N3 C26 C100 -9.2(7)
Ru3 N3 C6AA C49 21.3(8)
Ru3 N3 C6AA C3AA -165.1(5)
Ru3 N9 C5AA C29 4.8(7)
Ru3 N9 C5AA C27 -178.1(5)
Ru3 N9 C100 C56 178.5(5)
Ru3 N9 C100 C26 -1.0(7)
N8 Ru3 O7 Ru1 100.3(6)
N8 C44 C39 C35 1.8(11)
N8 C42 C19 C35 1.0(11)
N7 Ru1 O9 Ru2 84.4(6)
N7 Ru1 O7 Ru3 -96.6(6)
N7 C60 C59 C48 -0.1(10)
N7 C54 C53 C48 0.0(10)
N6 Ru1 O9 Ru2 -94.9(6)
N6 Ru1 O7 Ru3 82.8(6)
N6 C55 C47 C38 0.8(10)
N11 Ru2 O9 Ru1 97.7(6)
N11 C32 C1AA C28 0.9(12)
N5 Ru2 O9 Ru1 -83.5(6)
N5 C58 C50 C43 0.6(11)
N4 Ru3 O7 Ru1 -80.1(6)
N4 C46 C37 C51 -0.5(11)
N4 C41 C33 C51 0.9(12)
O8 Ru2 O9 Ru1 5.9(6)
O2AA Ru3 O7 Ru1 9.3(6)
O2AA C29 C5AA N9 1.7(8)
O2AA C29 C5AA C27 -175.3(7)
C60 N7 C54 C53 -2.0(9)
C60 C59 C48 C53 -1.8(10)
C60 C59 C48 C4AA 177.4(6)
N3 Ru3 O7 Ru1 -174.9(5)
N3 C26 C11 C3 0.0(11)
N3 C26 C100 C56 -172.5(7)
N3 C26 C100 N9 7.0(8)
N3 C6AA C3AA C3 -3.2(10)
C58 N5 C24 C25 1.6(11)
C58 C50 C43 C25 -0.2(11)
C58 C50 C43 C0AA -179.1(7)
N2 Ru2 O9 Ru1 -177.6(6)
N2 C7AA C18 C1 -3.6(10)
N2 C8AA C5 C1 -0.1(11)
O5 C57 C7AA N2 74.3(7)
O5 C57 C7AA C18 -101.0(7)
C57 C7AA C18 C1 171.5(6)
O0AA C57 C7AA N2 -107.0(6)
O0AA C57 C7AA C18 77.7(7)
C55 N6 C40 C45 -2.2(9)
C55 C47 C38 C45 -2.4(10)
C55 C47 C38 C21 178.0(7)
N1 C34 C30 C4 1.1(12)
N1 C34 C8AA N2 9.0(9)
N1 C34 C8AA C5 -167.4(6)
N1 C15 C8 O8 0.6(8)
N1 C15 C8 O1AA 179.5(6)
C54 N7 C60 C59 2.0(9)
C54 C53 C48 C59 1.9(10)
C54 C53 C48 C4AA -177.4(7)
O10 C49 C6AA N3 75.4(7)
O10 C49 C6AA C3AA -98.2(7)
O3 C29 C5AA N9 179.2(6)
O3 C29 C5AA C27 2.2(11)
C50 C43 C25 C24 0.4(12)
C49 C6AA C3AA C3 170.3(7)
C46 N4 C41 C33 1.2(11)
C44 N8 C42 C19 0.8(10)
C44 C39 C35 C19 0.0(11)
C44 C39 C35 C9AA -179.8(7)
C43 C25 C24 N5 -1.2(13)
C42 N8 C44 C39 -2.2(9)
O2 C49 C6AA N3 -106.1(7)
O2 C49 C6AA C3AA 80.3(8)
C41 N4 C46 C37 -1.4(10)
C40 N6 C55 C47 1.5(9)
C40 C45 C38 C47 1.8(10)
C40 C45 C38 C21 -178.6(7)
C39 C35 C19 C42 -1.3(11)
C38 C45 C40 N6 0.5(10)
C37 C51 C33 C41 -2.8(12)
C34 N1 C15 C31 1.9(10)
C34 N1 C15 C8 -175.2(6)
C34 C30 C4 C31 1.4(13)
C34 C8AA C5 C1 176.1(7)
C33 C51 C37 C46 2.6(11)
C32 N11 C20 C23 1.3(11)
C31 C15 C8 O8 -176.4(7)
C31 C15 C8 O1AA 2.5(11)
C30 C34 C8AA N2 -170.1(7)
C30 C34 C8AA C5 13.5(12)
C28 C23 C20 N11 0.0(13)
C26 N3 C6AA C49 -169.0(6)
C26 N3 C6AA C3AA 4.6(9)
C26 C11 C3 C3AA 1.5(12)
C24 N5 C58 C50 -1.3(9)
C23 C28 C1AA C32 0.4(12)
C7AA N2 C8AA C34 179.9(6)
C7AA N2 C8AA C5 -3.7(9)
C7AA C18 C1 C5 -0.3(11)
C20 N11 C32 C1AA -1.7(10)
C16 C51 C37 C46 -178.6(7)
C16 C51 C33 C41 178.4(8)
C15 N1 C34 C30 -2.8(10)
C15 N1 C34 C8AA 178.1(6)
C15 C31 C4 C30 -2.2(13)
C6AA N3 C26 C11 -3.1(9)
C6AA N3 C26 C100 179.7(5)
C6AA C3AA C3 C11 0.0(12)
C1AA C28 C23 C20 -0.8(13)
C5AA N9 C100 C56 -2.7(10)
C5AA N9 C100 C26 177.7(6)
C5AA C27 C2AA C56 1.0(13)
C11 C26 C100 C56 10.3(12)
C11 C26 C100 N9 -170.3(6)
C0AA C43 C25 C24 179.4(8)
C9AA C35 C19 C42 178.5(7)
C100 C56 C2AA C27 -0.7(14)
C100 N9 C5AA C29 -174.0(6)
C100 N9 C5AA C27 3.2(10)
C100 C26 C11 C3 177.0(7)
C8AA N2 C7AA C57 -169.6(5)
C8AA N2 C7AA C18 5.6(9)
C8AA C34 C30 C4 -179.9(8)
C8AA C5 C1 C18 2.0(12)
C4 C31 C15 N1 0.6(11)
C4 C31 C15 C8 177.3(7)
C2AA C56 C100 N9 1.5(12)
C2AA C56 C100 C26 -179.1(8)
C2AA C27 C5AA N9 -2.2(11)
C2AA C27 C5AA C29 174.5(7)
O12 Ru1 O9 Ru2 174.2(6)
O12 Ru1 O7 Ru3 173.6(6)
N12 Ru1 O9 Ru2 -5.3(6)
N12 Ru1 O7 Ru3 -6.9(6)
C70 C28 C23 C20 177.7(9)
C70 C28 C1AA C32 -178.2(8)
